data_7151255
loop_
_publ_author_name
'Maxwell, Vanessa L.'
'Evinson, Emma L.'
'Emmerson, Daniel P. G.'
'Jenkins, Paul R.'

_publ_section_title
;
 Synthesis, glycosidase activity and X-ray crystallography of
 3-amino-sugars.
;
_journal_issue 14
_journal_name_full 'Organic &amp; biomolecular chemistry'
_journal_page_first 2724
_journal_page_last 2732
_journal_paper_doi 10.1039/b605916c
_journal_volume 4
_journal_year 2006
_chemical_formula_sum 'C12 H19 N O6'
_chemical_formula_weight 273.28
_chemical_name_systematic
;
?
;
_space_group_IT_number 4
_symmetry_cell_setting monoclinic
_symmetry_space_group_name_Hall 'P 2yb'
_symmetry_space_group_name_H-M 'P 1 21 1'
_atom_sites_solution_hydrogens geom
_atom_sites_solution_primary direct
_atom_sites_solution_secondary difmap
_audit_creation_method SHELXL-97
_cell_angle_alpha 90.00
_cell_angle_beta 111.941(2)
_cell_angle_gamma 90.00
_cell_formula_units_Z 2
_cell_length_a 9.8736(13)
_cell_length_b 6.0745(8)
_cell_length_c 11.7121(16)
_cell_measurement_reflns_used 2681
_cell_measurement_temperature 290(2)
_cell_measurement_theta_max 28.487
_cell_measurement_theta_min 2.224
_cell_volume 651.58(15)
_computing_cell_refinement 'Bruker SMART'
_computing_data_collection 'Bruker SMART'
_computing_data_reduction 'Bruker SAINT'
_computing_molecular_graphics 'Bruker SHELXTL'
_computing_publication_material 'Bruker SHELXTL'
_computing_structure_refinement 'SHELXL-97 (Sheldrick, 1997)'
_computing_structure_solution 'SHELXS-97 (Sheldrick, 1990)'
_diffrn_ambient_temperature 290(2)
_diffrn_measured_fraction_theta_full 0.998
_diffrn_measured_fraction_theta_max 0.998
_diffrn_measurement_device_type 'CCD area detector'
_diffrn_measurement_method 'phi and omega scans'
_diffrn_radiation_monochromator graphite
_diffrn_radiation_source 'fine-focus sealed tube'
_diffrn_radiation_type MoK\a
_diffrn_radiation_wavelength 0.71073
_diffrn_reflns_av_R_equivalents 0.0320
_diffrn_reflns_av_sigmaI/netI 0.0358
_diffrn_reflns_limit_h_max 11
_diffrn_reflns_limit_h_min -11
_diffrn_reflns_limit_k_max 7
_diffrn_reflns_limit_k_min -7
_diffrn_reflns_limit_l_max 13
_diffrn_reflns_limit_l_min -13
_diffrn_reflns_number 4786
_diffrn_reflns_theta_full 25.00
_diffrn_reflns_theta_max 25.00
_diffrn_reflns_theta_min 1.87
_exptl_absorpt_coefficient_mu 0.112
_exptl_absorpt_correction_type none
_exptl_crystal_colour colourless
_exptl_crystal_density_diffrn 1.393
_exptl_crystal_density_method 'not measured'
_exptl_crystal_description block
_exptl_crystal_F_000 292
_exptl_crystal_size_max 0.33
_exptl_crystal_size_mid 0.32
_exptl_crystal_size_min 0.15
_refine_diff_density_max 0.164
_refine_diff_density_min -0.227
_refine_diff_density_rms 0.057
_refine_ls_abs_structure_details 'Flack H D (1983), Acta Cryst. A39, 876-881'
_refine_ls_abs_structure_Flack 0.9(9)
_refine_ls_extinction_method none
_refine_ls_goodness_of_fit_ref 1.027
_refine_ls_hydrogen_treatment constr
_refine_ls_matrix_type full
_refine_ls_number_parameters 176
_refine_ls_number_reflns 2268
_refine_ls_number_restraints 1
_refine_ls_restrained_S_all 1.026
_refine_ls_R_factor_all 0.0365
_refine_ls_R_factor_gt 0.0350
_refine_ls_shift/su_max 0.000
_refine_ls_shift/su_mean 0.000
_refine_ls_structure_factor_coef Fsqd
_refine_ls_weighting_details 'calc w=1/[\s^2^(Fo^2^)+(0.0473P)^2^+0.0000P] where P=(Fo^2^+2Fc^2^)/3'
_refine_ls_weighting_scheme calc
_refine_ls_wR_factor_gt 0.0783
_refine_ls_wR_factor_ref 0.0792
_reflns_number_gt 2146
_reflns_number_total 2268
_reflns_threshold_expression >2sigma(I)
_cod_data_source_file b605916c.txt
_cod_data_source_block 03045
_cod_depositor_comments
;
The following automatic conversions were performed:
'_symmetry_cell_setting' value 'Monoclinic' changed to 'monoclinic'
according to '/home/saulius/struct/CIF-dictionaries/cif_core.dic'
dictionary named 'cif_core.dic' version 2.4.1 from 2010-06-29.

Automatic conversion script
Id: cif_fix_enum 1527 2010-12-29 10:47:43Z saulius 

The following automatic conversions were performed:

'_refine_ls_hydrogen_treatment' value 'constrained' was replaced with
the value 'constr' as specified in the replacement file
'src/cod-tools/trunk/data/replacement-values/replacement_values.lst'.

Automatic conversion script
Id: cif_fix_values 5376 2017-05-30 11:51:03Z andrius 
;
_cod_original_sg_symbol_H-M P2(1)
_cod_database_code 7151255

loop_
_symmetry_equiv_pos_as_xyz
'x, y, z'
'-x, y+1/2, -z'

loop_
_atom_site_label
_atom_site_type_symbol
_atom_site_fract_x
_atom_site_fract_y
_atom_site_fract_z
_atom_site_U_iso_or_equiv
_atom_site_adp_type
_atom_site_occupancy
_atom_site_symmetry_multiplicity
_atom_site_calc_flag
_atom_site_refinement_flags
_atom_site_disorder_assembly
_atom_site_disorder_group
N1 N 0.32358(14) 1.0562(2) 0.30475(11) 0.0303(3) Uani 1 1 d . . .
H1A H 0.2608 1.1805 0.2708 0.036 Uiso 1 1 d R . .
O1 O 0.18620(12) 0.6363(2) 0.51959(9) 0.0372(3) Uani 1 1 d . . .
O2 O 0.44703(12) 0.7923(2) 0.51054(11) 0.0405(3) Uani 1 1 d . . .
H2 H 0.5051 0.6970 0.5488 0.061 Uiso 1 1 calc R . .
O3 O 0.32976(16) 1.2893(2) 0.06977(12) 0.0568(4) Uani 1 1 d . . .
O4 O 0.02939(13) 0.93049(19) 0.14643(10) 0.0405(3) Uani 1 1 d . . .
H4 H 0.0117 0.9055 0.0735 0.061 Uiso 1 1 calc R . .
O5 O 0.13872(11) 0.44037(16) 0.33884(9) 0.0313(3) Uani 1 1 d . . .
O6 O 0.00080(17) 0.3576(2) 0.08679(11) 0.0524(4) Uani 1 1 d . . .
H6 H 0.0236 0.2340 0.1158 0.079 Uiso 1 1 calc R . .
C1 C 0.24719(17) 0.5333(3) 0.44411(14) 0.0309(4) Uani 1 1 d . . .
H1 H 0.3112 0.4148 0.4911 0.037 Uiso 1 1 calc R . .
C2 C 0.33865(16) 0.6976(3) 0.40787(13) 0.0297(4) Uani 1 1 d . . .
H2A H 0.3855 0.6223 0.3583 0.036 Uiso 1 1 calc R . .
C3 C 0.24089(16) 0.8787(3) 0.33086(13) 0.0282(3) Uani 1 1 d . . .
H3 H 0.1887 0.9417 0.3797 0.034 Uiso 1 1 calc R . .
C4 C 0.12755(17) 0.7688(3) 0.21971(14) 0.0294(4) Uani 1 1 d . . .
H4A H 0.1765 0.6965 0.1709 0.035 Uiso 1 1 calc R . .
C5 C 0.04199(17) 0.5990(3) 0.26012(14) 0.0306(4) Uani 1 1 d . . .
H5 H -0.0099 0.6738 0.3058 0.037 Uiso 1 1 calc R . .
C6 C -0.06650(19) 0.4732(3) 0.15585(15) 0.0420(4) Uani 1 1 d . . .
H6A H -0.1177 0.3696 0.1884 0.050 Uiso 1 1 calc R . .
H6B H -0.1379 0.5746 0.1022 0.050 Uiso 1 1 calc R . .
C7 C 0.1225(3) 0.4886(4) 0.57738(18) 0.0608(6) Uani 1 1 d . . .
H7A H 0.0394 0.4194 0.5164 0.091 Uiso 1 1 calc R . .
H7C H 0.0920 0.5672 0.6348 0.091 Uiso 1 1 calc R . .
H7B H 0.1927 0.3783 0.6204 0.091 Uiso 1 1 calc R . .
C8 C 0.3992(2) 1.0055(3) 0.22180(18) 0.0427(4) Uani 1 1 d . . .
H8A H 0.3373 0.9136 0.1549 0.051 Uiso 1 1 calc R . .
H8B H 0.4879 0.9241 0.2662 0.051 Uiso 1 1 calc R . .
C9 C 0.43599(19) 1.2083(3) 0.17134(15) 0.0381(4) Uani 1 1 d . . .
C10 C 0.5513(2) 1.3396(4) 0.20387(19) 0.0554(6) Uani 1 1 d . . .
H10 H 0.6382 1.3215 0.2712 0.066 Uiso 1 1 calc R . .
C11 C 0.5176(3) 1.5117(4) 0.1173(2) 0.0650(7) Uani 1 1 d . . .
H11 H 0.5782 1.6279 0.1156 0.078 Uiso 1 1 calc R . .
C12 C 0.3854(4) 1.4767(4) 0.0402(2) 0.0701(7) Uani 1 1 d . . .
H12 H 0.3353 1.5672 -0.0262 0.084 Uiso 1 1 calc R . .

loop_
_atom_site_aniso_label
_atom_site_aniso_U_11
_atom_site_aniso_U_22
_atom_site_aniso_U_33
_atom_site_aniso_U_23
_atom_site_aniso_U_13
_atom_site_aniso_U_12
N1 0.0360(7) 0.0227(7) 0.0343(7) 0.0006(6) 0.0156(6) 0.0006(6)
O1 0.0433(6) 0.0394(7) 0.0336(6) -0.0016(5) 0.0198(5) -0.0063(6)
O2 0.0329(6) 0.0382(7) 0.0398(7) 0.0051(6) 0.0014(5) -0.0028(5)
O3 0.0636(9) 0.0546(9) 0.0465(8) 0.0063(7) 0.0141(7) 0.0023(7)
O4 0.0521(7) 0.0265(6) 0.0306(6) 0.0033(5) 0.0012(6) 0.0059(6)
O5 0.0354(6) 0.0223(6) 0.0323(6) 0.0024(5) 0.0082(5) 0.0005(5)
O6 0.0891(10) 0.0261(6) 0.0322(6) -0.0025(5) 0.0114(7) 0.0015(7)
C1 0.0320(8) 0.0287(9) 0.0293(8) 0.0053(7) 0.0082(7) 0.0025(7)
C2 0.0278(8) 0.0300(8) 0.0307(8) 0.0017(7) 0.0103(7) 0.0022(7)
C3 0.0335(8) 0.0233(8) 0.0297(8) -0.0007(7) 0.0141(7) 0.0007(7)
C4 0.0355(8) 0.0219(8) 0.0285(8) 0.0005(7) 0.0093(7) 0.0045(7)
C5 0.0322(8) 0.0263(8) 0.0318(8) 0.0000(7) 0.0103(7) 0.0046(7)
C6 0.0410(10) 0.0342(10) 0.0415(10) 0.0032(8) 0.0047(8) -0.0046(8)
C7 0.0719(14) 0.0654(14) 0.0594(12) 0.0048(12) 0.0412(11) -0.0146(12)
C8 0.0545(11) 0.0311(9) 0.0535(11) -0.0022(8) 0.0327(9) -0.0033(9)
C9 0.0460(10) 0.0368(9) 0.0376(9) -0.0014(8) 0.0228(8) -0.0018(9)
C10 0.0523(12) 0.0547(13) 0.0629(13) 0.0009(11) 0.0256(10) -0.0100(11)
C11 0.0919(19) 0.0405(13) 0.0887(17) 0.0035(12) 0.0638(16) -0.0104(12)
C12 0.114(2) 0.0481(13) 0.0598(14) 0.0166(12) 0.0462(15) 0.0163(15)

loop_
_atom_type_symbol
_atom_type_description
_atom_type_scat_dispersion_real
_atom_type_scat_dispersion_imag
_atom_type_scat_source
C C 0.0033 0.0016 'International Tables Vol C Tables 4.2.6.8 and 6.1.1.4'
H H 0.0000 0.0000 'International Tables Vol C Tables 4.2.6.8 and 6.1.1.4'
N N 0.0061 0.0033 'International Tables Vol C Tables 4.2.6.8 and 6.1.1.4'
O O 0.0106 0.0060 'International Tables Vol C Tables 4.2.6.8 and 6.1.1.4'

loop_
_geom_angle_atom_site_label_1
_geom_angle_atom_site_label_2
_geom_angle_atom_site_label_3
_geom_angle
_geom_angle_site_symmetry_1
_geom_angle_site_symmetry_3
_geom_angle_publ_flag
C3 N1 C8 116.74(13) . . ?
C1 O1 C7 113.36(14) . . ?
C9 O3 C12 105.89(18) . . ?
C1 O5 C5 113.59(11) . . ?
O1 C1 O5 111.54(12) . . ?
O1 C1 C2 109.14(13) . . ?
O5 C1 C2 110.89(11) . . ?
O2 C2 C1 112.07(12) . . ?
O2 C2 C3 108.96(13) . . ?
C1 C2 C3 109.38(12) . . ?
N1 C3 C4 115.98(12) . . ?
N1 C3 C2 112.36(12) . . ?
C4 C3 C2 107.01(13) . . ?
O4 C4 C5 108.96(12) . . ?
O4 C4 C3 109.40(12) . . ?
C5 C4 C3 110.45(12) . . ?
O5 C5 C6 106.52(13) . . ?
O5 C5 C4 110.17(12) . . ?
C6 C5 C4 113.86(13) . . ?
O6 C6 C5 112.01(14) . . ?
N1 C8 C9 110.78(14) . . ?
C10 C9 O3 109.57(17) . . ?
C10 C9 C8 134.79(19) . . ?
O3 C9 C8 115.61(16) . . ?
C9 C10 C11 107.1(2) . . ?
C12 C11 C10 106.5(2) . . ?
C11 C12 O3 110.9(2) . . ?

loop_
_geom_bond_atom_site_label_1
_geom_bond_atom_site_label_2
_geom_bond_distance
_geom_bond_site_symmetry_2
_geom_bond_publ_flag
N1 C3 1.4527(19) . ?
N1 C8 1.462(2) . ?
O1 C1 1.3906(18) . ?
O1 C7 1.406(2) . ?
O2 C2 1.4002(19) . ?
O3 C9 1.351(2) . ?
O3 C12 1.363(3) . ?
O4 C4 1.4208(18) . ?
O5 C1 1.4138(18) . ?
O5 C5 1.4257(18) . ?
O6 C6 1.411(2) . ?
C1 C2 1.509(2) . ?
C2 C3 1.518(2) . ?
C3 C4 1.518(2) . ?
C4 C5 1.517(2) . ?
C5 C6 1.499(2) . ?
C8 C9 1.469(2) . ?
C9 C10 1.325(3) . ?
C10 C11 1.407(3) . ?
C11 C12 1.298(4) . ?

loop_
_cod_related_entry_id
_cod_related_entry_database
_cod_related_entry_code
1 ChemSpider 9805186
